data_1519626
loop_
_publ_author_name
'Yang, Deng-Tao'
'Radtke, Julian'
'Mellerup, Soren K.'
'Yuan, Kang'
'Wang, Xiang'
'Wagner, Matthias'
'Wang, Suning'

_publ_section_title
;
 One-Pot Synthesis of Brightly Fluorescent Mes2B-Functionalized Indolizine
 Derivatives via Cycloaddition Reactions.
;
_journal_issue 10
_journal_name_full 'Organic letters'
_journal_page_first 2486
_journal_page_last 2489
_journal_paper_doi 10.1021/acs.orglett.5b00994
_journal_volume 17
_journal_year 2015
_chemical_formula_sum 'C32 H32 B N'
_chemical_formula_weight 441.40
_chemical_name_systematic
; 
 ? 
;
_space_group_IT_number 14
_symmetry_cell_setting monoclinic
_symmetry_space_group_name_Hall '-P 2ybc'
_symmetry_space_group_name_H-M 'P 1 21/c 1'
_atom_sites_solution_hydrogens geom
_atom_sites_solution_primary direct
_atom_sites_solution_secondary difmap
_audit_creation_method SHELXL-97
_cell_angle_alpha 90.00
_cell_angle_beta 97.3582(11)
_cell_angle_gamma 90.00
_cell_formula_units_Z 4
_cell_length_a 10.0993(2)
_cell_length_b 10.2609(2)
_cell_length_c 23.8794(5)
_cell_measurement_reflns_used 3198
_cell_measurement_temperature 180(2)
_cell_measurement_theta_max 25.40
_cell_measurement_theta_min 2.16
_cell_volume 2454.19(9)
_computing_cell_refinement 'Bruker SAINT'
_computing_data_collection 'Bruker APEX2'
_computing_data_reduction 'Bruker SAINT'
_computing_molecular_graphics 'Bruker SHELXTL'
_computing_publication_material 'Bruker SHELXTL'
_computing_structure_refinement 'SHELXL-97 (Sheldrick, 1997)'
_computing_structure_solution 'SHELXS-97 (Sheldrick, 1990)'
_diffrn_ambient_temperature 180(2)
_diffrn_measured_fraction_theta_full 0.999
_diffrn_measured_fraction_theta_max 0.999
_diffrn_measurement_device_type 'Bruker APEX-II CCD'
_diffrn_measurement_method '\f and \w scans'
_diffrn_radiation_monochromator graphite
_diffrn_radiation_source 'fine-focus sealed tube'
_diffrn_radiation_type MoK\a
_diffrn_radiation_wavelength 0.71073
_diffrn_reflns_av_R_equivalents 0.0343
_diffrn_reflns_av_sigmaI/netI 0.0427
_diffrn_reflns_limit_h_max 12
_diffrn_reflns_limit_h_min -12
_diffrn_reflns_limit_k_max 12
_diffrn_reflns_limit_k_min -9
_diffrn_reflns_limit_l_max 16
_diffrn_reflns_limit_l_min -28
_diffrn_reflns_number 14049
_diffrn_reflns_theta_full 25.50
_diffrn_reflns_theta_max 25.50
_diffrn_reflns_theta_min 1.72
_diffrn_standards_number 0
_exptl_absorpt_coefficient_mu 0.068
_exptl_absorpt_correction_T_max 0.9987
_exptl_absorpt_correction_T_min 0.9987
_exptl_absorpt_correction_type multi-scan
_exptl_crystal_colour yellow
_exptl_crystal_density_diffrn 1.195
_exptl_crystal_density_method 'not measured'
_exptl_crystal_description block
_exptl_crystal_F_000 944
_exptl_crystal_size_max 0.02
_exptl_crystal_size_mid 0.02
_exptl_crystal_size_min 0.02
_refine_diff_density_max 0.733
_refine_diff_density_min -0.627
_refine_diff_density_rms 0.050
_refine_ls_extinction_method none
_refine_ls_goodness_of_fit_ref 1.154
_refine_ls_hydrogen_treatment constr
_refine_ls_matrix_type full
_refine_ls_number_parameters 313
_refine_ls_number_reflns 4574
_refine_ls_number_restraints 1
_refine_ls_restrained_S_all 1.158
_refine_ls_R_factor_all 0.1085
_refine_ls_R_factor_gt 0.0783
_refine_ls_shift/su_max 0.000
_refine_ls_shift/su_mean 0.000
_refine_ls_structure_factor_coef Fsqd
_refine_ls_weighting_details 'calc w=1/[\s^2^(Fo^2^)+(0.0400P)^2^+3.0000P] where P=(Fo^2^+2Fc^2^)/3'
_refine_ls_weighting_scheme calc
_refine_ls_wR_factor_gt 0.1621
_refine_ls_wR_factor_ref 0.1772
_reflns_number_gt 3269
_reflns_number_total 4574
_reflns_threshold_expression >2sigma(I)
_cod_data_source_file ol5b00994_si_002.cif
_cod_data_source_block compound_1-int
_cod_depositor_comments
;
The following automatic conversions were performed:

'_symmetry_cell_setting' value 'Monoclinic' changed to 'monoclinic'
according to
/usr/data/users/saulius/crontab/automatic-downloads/rss-feeds/ACS/lib/dictionaries/cif_core.dic
dictionary named 'cif_core.dic' version 2.4.2 from 2011-04-26.

Automatic conversion script
Id: cif_fix_values 3271 2015-04-21 07:52:19Z andrius 

 Adding full bibliography for 1519625--1519627.cif.
;
_cod_original_sg_symbol_H-M P2(1)/c
_cod_database_code 1519626

loop_
_symmetry_equiv_pos_as_xyz
'x, y, z'
'-x, y+1/2, -z+1/2'
'-x, -y, -z'
'x, -y-1/2, z-1/2'

loop_
_atom_site_label
_atom_site_type_symbol
_atom_site_fract_x
_atom_site_fract_y
_atom_site_fract_z
_atom_site_U_iso_or_equiv
_atom_site_adp_type
_atom_site_occupancy
_atom_site_symmetry_multiplicity
_atom_site_calc_flag
_atom_site_refinement_flags
N1 N 0.5510(3) 0.3540(3) 0.06884(11) 0.0484(8) Uani 1 1 d .
B1 B 0.2626(3) 0.2963(3) 0.14786(14) 0.0313(7) Uani 1 1 d .
C1 C 0.3756(3) 0.2998(3) 0.11060(12) 0.0309(6) Uani 1 1 d .
C2 C 0.3952(3) 0.2057(3) 0.06743(12) 0.0345(7) Uani 1 1 d .
H2A H 0.3422 0.1303 0.0584 0.041 Uiso 1 1 calc R
C3 C 0.5026(3) 0.2430(3) 0.04163(12) 0.0359(7) Uani 1 1 d .
C4 C 0.5840(3) 0.2253(3) -0.00443(12) 0.0353(7) Uani 1 1 d .
C5 C 0.5789(3) 0.1337(3) -0.04703(13) 0.0445(8) Uani 1 1 d .
H5A H 0.5175 0.0632 -0.0487 0.053 Uiso 1 1 calc R
C6 C 0.6658(4) 0.1472(4) -0.08731(15) 0.0537(9) Uani 1 1 d .
H6A H 0.6647 0.0839 -0.1164 0.064 Uiso 1 1 calc R
C7 C 0.7536(3) 0.2503(3) -0.08601(14) 0.0485(9) Uani 1 1 d .
H7A H 0.8106 0.2581 -0.1145 0.058 Uiso 1 1 calc R
C8 C 0.7596(3) 0.3429(3) -0.04344(13) 0.0410(8) Uani 1 1 d .
H8A H 0.8198 0.4142 -0.0427 0.049 Uiso 1 1 calc R
C9 C 0.6766(3) 0.3296(3) -0.00232(13) 0.0376(7) Uani 1 1 d .
C10 C 0.6714(5) 0.4081(4) 0.0505(2) 0.0907(18) Uani 1 1 d D
H10A H 0.7441 0.3686 0.0776 0.109 Uiso 1 1 calc R
C11 C 0.6832(5) 0.5400(4) 0.0628(2) 0.0863(16) Uani 1 1 d D
H11A H 0.6441 0.5899 0.0292 0.104 Uiso 1 1 calc R
H11B H 0.7792 0.5624 0.0700 0.104 Uiso 1 1 calc R
C12 C 0.6167(3) 0.5830(3) 0.11298(15) 0.0522(9) Uani 1 1 d .
H12A H 0.6460 0.6623 0.1310 0.063 Uiso 1 1 calc R
C13 C 0.5209(3) 0.5184(3) 0.13354(12) 0.0360(7) Uani 1 1 d .
H13A H 0.4805 0.5529 0.1641 0.043 Uiso 1 1 calc R
C14 C 0.4781(3) 0.3938(3) 0.10883(12) 0.0366(7) Uani 1 1 d .
C15 C 0.2590(3) 0.4004(3) 0.19712(12) 0.0312(7) Uani 1 1 d .
C16 C 0.1509(3) 0.4889(3) 0.19526(13) 0.0351(7) Uani 1 1 d .
C17 C 0.1515(3) 0.5853(3) 0.23622(14) 0.0419(8) Uani 1 1 d .
H17A H 0.0797 0.6458 0.2335 0.050 Uiso 1 1 calc R
C18 C 0.2532(3) 0.5962(3) 0.28077(14) 0.0437(8) Uani 1 1 d .
C19 C 0.3561(3) 0.5082(3) 0.28343(13) 0.0408(8) Uani 1 1 d .
H19A H 0.4258 0.5132 0.3141 0.049 Uiso 1 1 calc R
C20 C 0.3619(3) 0.4118(3) 0.24278(12) 0.0340(7) Uani 1 1 d .
C21 C 0.4805(3) 0.3200(3) 0.25056(14) 0.0430(8) Uani 1 1 d .
H21A H 0.5632 0.3702 0.2507 0.064 Uiso 1 1 calc R
H21B H 0.4729 0.2570 0.2195 0.064 Uiso 1 1 calc R
H21C H 0.4821 0.2736 0.2865 0.064 Uiso 1 1 calc R
C22 C 0.0340(3) 0.4838(3) 0.14964(14) 0.0457(8) Uani 1 1 d .
H22A H -0.0347 0.5451 0.1585 0.069 Uiso 1 1 calc R
H22B H -0.0029 0.3953 0.1472 0.069 Uiso 1 1 calc R
H22C H 0.0633 0.5076 0.1134 0.069 Uiso 1 1 calc R
C23 C 0.2480(4) 0.7009(4) 0.32510(16) 0.0625(11) Uani 1 1 d .
H23A H 0.1585 0.7035 0.3368 0.094 Uiso 1 1 calc R
H23B H 0.2685 0.7857 0.3093 0.094 Uiso 1 1 calc R
H23C H 0.3137 0.6814 0.3579 0.094 Uiso 1 1 calc R
C24 C 0.1524(3) 0.1866(3) 0.13558(13) 0.0370(7) Uani 1 1 d .
C25 C 0.0701(3) 0.1763(4) 0.08331(14) 0.0467(9) Uani 1 1 d .
C26 C -0.0238(4) 0.0756(4) 0.07391(18) 0.0658(12) Uani 1 1 d .
H26A H -0.0786 0.0710 0.0385 0.079 Uiso 1 1 calc R
C27 C -0.0389(4) -0.0165(4) 0.1142(2) 0.0695(13) Uani 1 1 d .
C28 C 0.0437(4) -0.0086(4) 0.16516(18) 0.0596(11) Uani 1 1 d .
H28A H 0.0365 -0.0732 0.1931 0.072 Uiso 1 1 calc R
C29 C 0.1367(3) 0.0907(3) 0.17672(15) 0.0438(8) Uani 1 1 d .
C30 C 0.2207(4) 0.0921(4) 0.23364(15) 0.0558(10) Uani 1 1 d .
H30A H 0.1939 0.0199 0.2566 0.084 Uiso 1 1 calc R
H30B H 0.2079 0.1749 0.2527 0.084 Uiso 1 1 calc R
H30C H 0.3150 0.0823 0.2287 0.084 Uiso 1 1 calc R
C31 C 0.0739(3) 0.2751(4) 0.03663(15) 0.0614(11) Uani 1 1 d .
H31A H 0.0621 0.2306 0.0000 0.092 Uiso 1 1 calc R
H31B H 0.1601 0.3203 0.0416 0.092 Uiso 1 1 calc R
H31C H 0.0019 0.3386 0.0380 0.092 Uiso 1 1 calc R
C32 C -0.1442(5) -0.1227(5) 0.1047(2) 0.104(2) Uani 1 1 d .
H32A H -0.2015 -0.1193 0.1348 0.156 Uiso 1 1 calc R
H32B H -0.1004 -0.2080 0.1050 0.156 Uiso 1 1 calc R
H32C H -0.1985 -0.1092 0.0681 0.156 Uiso 1 1 calc R

loop_
_atom_site_aniso_label
_atom_site_aniso_U_11
_atom_site_aniso_U_22
_atom_site_aniso_U_33
_atom_site_aniso_U_23
_atom_site_aniso_U_13
_atom_site_aniso_U_12
N1 0.0612(17) 0.0413(16) 0.0493(17) -0.0165(14) 0.0324(14) -0.0253(14)
B1 0.0350(17) 0.0305(18) 0.0288(17) 0.0026(15) 0.0060(14) 0.0018(14)
C1 0.0334(15) 0.0278(16) 0.0325(16) -0.0008(13) 0.0078(12) -0.0045(12)
C2 0.0392(16) 0.0280(16) 0.0385(17) -0.0067(14) 0.0132(13) -0.0067(13)
C3 0.0417(16) 0.0333(17) 0.0350(16) -0.0059(14) 0.0132(13) -0.0075(13)
C4 0.0366(16) 0.0381(18) 0.0331(16) 0.0010(14) 0.0115(13) 0.0011(13)
C5 0.0493(19) 0.0411(19) 0.047(2) -0.0070(16) 0.0197(16) -0.0024(15)
C6 0.063(2) 0.056(2) 0.048(2) -0.0110(18) 0.0259(18) -0.0012(19)
C7 0.053(2) 0.053(2) 0.045(2) 0.0034(17) 0.0255(16) 0.0047(17)
C8 0.0397(17) 0.045(2) 0.0404(18) 0.0082(16) 0.0132(14) 0.0005(14)
C9 0.0416(17) 0.0361(18) 0.0372(17) 0.0023(14) 0.0130(14) -0.0016(14)
C10 0.115(4) 0.079(3) 0.095(3) -0.040(3) 0.077(3) -0.060(3)
C11 0.083(3) 0.076(3) 0.113(4) -0.046(3) 0.064(3) -0.043(2)
C12 0.057(2) 0.041(2) 0.061(2) -0.0175(18) 0.0197(18) -0.0182(17)
C13 0.0444(17) 0.0326(17) 0.0312(16) -0.0044(14) 0.0057(13) -0.0055(14)
C14 0.0484(18) 0.0326(17) 0.0317(16) -0.0027(14) 0.0159(14) -0.0064(14)
C15 0.0363(15) 0.0285(16) 0.0312(16) -0.0007(13) 0.0140(13) -0.0036(12)
C16 0.0364(16) 0.0337(17) 0.0382(17) 0.0013(14) 0.0163(13) -0.0008(13)
C17 0.0421(17) 0.0351(18) 0.053(2) -0.0044(16) 0.0236(16) -0.0009(14)
C18 0.0479(19) 0.0418(19) 0.046(2) -0.0105(16) 0.0245(16) -0.0127(15)
C19 0.0430(17) 0.048(2) 0.0333(17) -0.0066(15) 0.0112(14) -0.0102(15)
C20 0.0368(15) 0.0365(17) 0.0309(16) -0.0007(14) 0.0123(13) -0.0063(13)
C21 0.0415(17) 0.047(2) 0.0400(18) 0.0006(16) 0.0035(14) 0.0012(15)
C22 0.0403(17) 0.046(2) 0.053(2) 0.0039(17) 0.0123(15) 0.0045(15)
C23 0.070(2) 0.057(2) 0.067(3) -0.032(2) 0.034(2) -0.019(2)
C24 0.0351(15) 0.0384(18) 0.0411(18) -0.0125(15) 0.0188(14) -0.0056(13)
C25 0.0384(17) 0.059(2) 0.047(2) -0.0202(18) 0.0206(15) -0.0098(16)
C26 0.046(2) 0.085(3) 0.070(3) -0.046(2) 0.0255(19) -0.023(2)
C27 0.061(2) 0.063(3) 0.095(3) -0.049(3) 0.048(2) -0.033(2)
C28 0.068(2) 0.036(2) 0.085(3) -0.019(2) 0.053(2) -0.0142(18)
C29 0.0427(17) 0.0359(18) 0.059(2) -0.0093(16) 0.0298(16) -0.0050(14)
C30 0.062(2) 0.047(2) 0.062(2) 0.0174(19) 0.0215(19) 0.0033(18)
C31 0.046(2) 0.095(3) 0.042(2) -0.009(2) 0.0026(16) -0.006(2)
C32 0.093(3) 0.095(4) 0.136(4) -0.070(3) 0.064(3) -0.060(3)

loop_
_atom_type_symbol
_atom_type_description
_atom_type_scat_dispersion_real
_atom_type_scat_dispersion_imag
_atom_type_scat_source
C C 0.0033 0.0016 'International Tables Vol C Tables 4.2.6.8 and 6.1.1.4'
H H 0.0000 0.0000 'International Tables Vol C Tables 4.2.6.8 and 6.1.1.4'
B B 0.0013 0.0007 'International Tables Vol C Tables 4.2.6.8 and 6.1.1.4'
N N 0.0061 0.0033 'International Tables Vol C Tables 4.2.6.8 and 6.1.1.4'

loop_
_geom_angle_atom_site_label_1
_geom_angle_atom_site_label_2
_geom_angle_atom_site_label_3
_geom_angle
C14 N1 C3 113.3(2)
C14 N1 C10 130.9(3)
C3 N1 C10 115.8(3)
C1 B1 C24 117.8(3)
C1 B1 C15 120.1(3)
C24 B1 C15 122.1(2)
C14 C1 C2 105.4(2)
C14 C1 B1 129.2(3)
C2 C1 B1 125.3(3)
C3 C2 C1 108.9(3)
C2 C3 N1 105.9(2)
C2 C3 C4 148.9(3)
N1 C3 C4 105.0(2)
C5 C4 C9 120.2(3)
C5 C4 C3 131.7(3)
C9 C4 C3 108.1(3)
C4 C5 C6 118.3(3)
C7 C6 C5 121.5(3)
C6 C7 C8 120.6(3)
C9 C8 C7 118.8(3)
C8 C9 C4 120.5(3)
C8 C9 C10 129.4(3)
C4 C9 C10 109.9(3)
C11 C10 N1 111.2(4)
C11 C10 C9 133.5(4)
N1 C10 C9 99.7(3)
C10 C11 C12 114.7(3)
C13 C12 C11 124.7(3)
C12 C13 C14 119.1(3)
N1 C14 C1 106.4(3)
N1 C14 C13 113.3(3)
C1 C14 C13 140.1(3)
C20 C15 C16 117.3(3)
C20 C15 B1 122.8(3)
C16 C15 B1 119.8(3)
C17 C16 C15 120.0(3)
C17 C16 C22 117.8(3)
C15 C16 C22 122.1(3)
C18 C17 C16 122.2(3)
C19 C18 C17 117.7(3)
C19 C18 C23 121.9(3)
C17 C18 C23 120.4(3)
C18 C19 C20 122.3(3)
C19 C20 C15 120.3(3)
C19 C20 C21 117.3(3)
C15 C20 C21 122.4(3)
C25 C24 C29 117.1(3)
C25 C24 B1 122.5(3)
C29 C24 B1 120.3(3)
C26 C25 C24 120.5(4)
C26 C25 C31 117.2(3)
C24 C25 C31 122.3(3)
C27 C26 C25 122.0(4)
C26 C27 C28 117.8(3)
C26 C27 C32 121.9(5)
C28 C27 C32 120.3(5)
C27 C28 C29 122.2(4)
C28 C29 C24 120.4(3)
C28 C29 C30 118.3(3)
C24 C29 C30 121.3(3)

loop_
_geom_bond_atom_site_label_1
_geom_bond_atom_site_label_2
_geom_bond_distance
N1 C14 1.342(4)
N1 C3 1.370(4)
N1 C10 1.454(4)
B1 C1 1.535(4)
B1 C24 1.583(4)
B1 C15 1.593(4)
C1 C14 1.420(4)
C1 C2 1.444(4)
C2 C3 1.369(4)
C3 C4 1.466(4)
C4 C5 1.381(4)
C4 C9 1.418(4)
C5 C6 1.390(4)
C6 C7 1.378(5)
C7 C8 1.387(5)
C8 C9 1.377(4)
C9 C10 1.503(5)
C10 C11 1.387(5)
C11 C12 1.513(5)
C12 C13 1.318(4)
C13 C14 1.450(4)
C15 C20 1.412(4)
C15 C16 1.415(4)
C16 C17 1.391(4)
C16 C22 1.502(4)
C17 C18 1.385(5)
C18 C19 1.372(5)
C18 C23 1.514(4)
C19 C20 1.392(4)
C20 C21 1.517(4)
C24 C25 1.412(4)
C24 C29 1.414(4)
C25 C26 1.401(5)
C25 C31 1.511(5)
C26 C27 1.371(6)
C27 C28 1.387(6)
C27 C32 1.519(5)
C28 C29 1.388(5)
C29 C30 1.507(5)
